data_4035635
loop_
_publ_author_name
'Takagi, Ryukichi'
'Fujii, Emi'
'Kondo, Hirotoshi'

_publ_section_title
;
 Enantioselective Michael Reaction of Cyclic \b-Ketoesters with
 Morita-Baylis-Hillman Derivatives Using a Phase-Transfer Catalyst.
;
_journal_issue 18
_journal_name_full 'The Journal of organic chemistry'
_journal_page_first 11191
_journal_page_last 11203
_journal_paper_doi 10.1021/acs.joc.8b01777
_journal_volume 83
_journal_year 2018
_chemical_absolute_configuration ad
_chemical_formula_sum 'C20 H29 Br O6'
_chemical_formula_weight 445.34
_space_group_crystal_system orthorhombic
_space_group_IT_number 19
_space_group_name_Hall 'P 2ac 2ab'
_space_group_name_H-M_alt 'P 21 21 21'
_atom_sites_solution_hydrogens geom
_cell_angle_alpha 90
_cell_angle_beta 90
_cell_angle_gamma 90
_cell_formula_units_Z 4
_cell_length_a 10.8906(6)
_cell_length_b 13.1404(7)
_cell_length_c 14.9044(8)
_cell_measurement_reflns_used 8471
_cell_measurement_temperature 123.(2)
_cell_measurement_theta_max 27.9203
_cell_measurement_theta_min 2.3161
_cell_volume 2132.9(2)
_computing_cell_refinement 'SAINT V8.38A (Bruker AXS Inc., 2017)'
_computing_data_collection 'APEX2(Bruker AXS)'
_computing_data_reduction 'SAINT V8.38A (Bruker AXS Inc., 2017)'
_computing_molecular_graphics 'XSHELL V6.3.1(Bruker AXS)'
_computing_publication_material 'Generate Report (Bruker AXS)'
_computing_structure_refinement 'SHELXL-2016/6 (Sheldrick, 2016)'
_computing_structure_solution 'SHELXT 2014/5 (Sheldrick, 2014)'
_diffrn_ambient_temperature 123.(2)
_diffrn_detector_area_resol_mean 8.3333
_diffrn_measured_fraction_theta_full 0.993
_diffrn_measured_fraction_theta_max 0.993
_diffrn_measurement_device_type 'Bruker D8 goniometer'
_diffrn_measurement_method 'omega scans'
_diffrn_radiation_monochromator 'multilayered conforcal mirror'
_diffrn_radiation_type MoKa
_diffrn_radiation_wavelength 0.71073
_diffrn_reflns_av_R_equivalents 0.0192
_diffrn_reflns_av_unetI/netI 0.0469
_diffrn_reflns_limit_h_max 14
_diffrn_reflns_limit_h_min -10
_diffrn_reflns_limit_k_max 16
_diffrn_reflns_limit_k_min -17
_diffrn_reflns_limit_l_max 19
_diffrn_reflns_limit_l_min -19
_diffrn_reflns_number 12774
_diffrn_reflns_theta_full 27.95
_diffrn_reflns_theta_max 27.95
_diffrn_reflns_theta_min 2.07
_diffrn_source 'rotating-anode X-ray tube'
_diffrn_source_type 'Bruker Turbo X-ray Source'
_exptl_absorpt_coefficient_mu 1.958
_exptl_absorpt_correction_T_max 0.94
_exptl_absorpt_correction_T_min 0.81
_exptl_absorpt_correction_type multi-scan
_exptl_absorpt_process_details
;
SADABS-2016/2 - Bruker AXS area detector scaling and absorption correction
;
_exptl_crystal_colour 'clear colourless'
_exptl_crystal_density_diffrn 1.387
_exptl_crystal_density_method 'not measured'
_exptl_crystal_description plate
_exptl_crystal_F_000 928
_exptl_crystal_size_max 0.170
_exptl_crystal_size_mid 0.070
_exptl_crystal_size_min 0.030
_refine_diff_density_max 0.417
_refine_diff_density_min -0.176
_refine_ls_abs_structure_details
;

Flack x determined using 1881 quotients [(I+)-(I-)]/[(I+)+(I-)]
(Parsons, Flack and Wagner, Acta Cryst. B69 (2013) 249-259).
;
_refine_ls_abs_structure_Flack 0.014(3)
_refine_ls_extinction_method none
_refine_ls_goodness_of_fit_ref 0.918
_refine_ls_hydrogen_treatment constr
_refine_ls_matrix_type full
_refine_ls_number_parameters 251
_refine_ls_number_reflns 4991
_refine_ls_number_restraints 0
_refine_ls_restrained_S_all 0.918
_refine_ls_R_factor_all 0.0222
_refine_ls_R_factor_gt 0.0201
_refine_ls_shift/su_max 0.001
_refine_ls_shift/su_mean 0.000
_refine_ls_structure_factor_coef Fsqd
_refine_ls_weighting_details 'w=1/[\s^2^(Fo^2^)] where P=(Fo^2^+2Fc^2^)/3'
_refine_ls_weighting_scheme calc
_refine_ls_wR_factor_gt 0.0470
_refine_ls_wR_factor_ref 0.0474
_reflns_number_gt 4675
_reflns_number_total 4991
_reflns_threshold_expression 'I > 2\s(I)'
_cod_data_source_file jo8b01777_si_003.cif
_cod_data_source_block 20171018tr14472_1107
_cod_depositor_comments
;
The following automatic conversions were performed:

data item '_exptl_absorpt_correction_type' value 'Multi-Scan' was
changed to 'multi-scan' in accordance with the
/home/data/users/saulius/crontab/automatic-downloads/current/ACS/lib/dictionaries/cif_core.dic
dictionary named 'cif_core.dic' version 2.4.2 last updated on
2011-04-26.

Automatic conversion script
Id: cif_fix_values 6909 2019-04-08 15:41:33Z antanas 
;
_cod_database_code 4035635

loop_
_space_group_symop_operation_xyz
'x, y, z'
'-x+1/2, -y, z+1/2'
'-x, y+1/2, -z+1/2'
'x+1/2, -y+1/2, -z'

loop_
_atom_site_type_symbol
_atom_site_label
_atom_site_fract_x
_atom_site_fract_y
_atom_site_fract_z
_atom_site_U_iso_or_equiv
_atom_site_adp_type
_atom_site_calc_flag
_atom_site_refinement_flags_adp
_atom_site_refinement_flags_posn
_atom_site_occupancy
Br Br1 0.78737(2) 0.43332(2) 0.23429(2) 0.02167(6) Uani d . . 1
C C1 0.55346(19) 0.40324(15) 0.31496(13) 0.0140(4) Uani d . . 1
C C2 0.64259(17) 0.35685(16) 0.25489(13) 0.0147(4) Uani d . . 1
C C3 0.62332(17) 0.26872(16) 0.21083(13) 0.0141(4) Uani d . . 1
C C4 0.51000(17) 0.20524(15) 0.22851(14) 0.0148(4) Uani d . . 1
H H4 0.532837 0.131661 0.224644 0.018 Uiso calc U R 1
C C5 0.40674(19) 0.22656(16) 0.16066(14) 0.0167(4) Uani d . . 1
H H5A 0.336575 0.18085 0.173284 0.02 Uiso calc U R 1
H H5B 0.436689 0.211372 0.09939 0.02 Uiso calc U R 1
C C6 0.3627(2) 0.33784(16) 0.16456(13) 0.0150(4) Uani d . . 1
H H6 0.28157 0.33872 0.133209 0.018 Uiso calc U R 1
C C7 0.33605(18) 0.37208(16) 0.26163(14) 0.0154(4) Uani d . . 1
H H7A 0.327392 0.447069 0.26243 0.018 Uiso calc U R 1
H H7B 0.25652 0.342647 0.28065 0.018 Uiso calc U R 1
C C8 0.43515(19) 0.34132(15) 0.33043(13) 0.0136(4) Uani d . . 1
C C9 0.46349(19) 0.22752(16) 0.32353(14) 0.0154(4) Uani d . . 1
H H9A 0.388471 0.187333 0.335851 0.019 Uiso calc U R 1
H H9B 0.526797 0.208478 0.368142 0.019 Uiso calc U R 1
C C10 0.6919(2) 0.14537(18) 0.10125(17) 0.0318(6) Uani d . . 1
H H10A 0.707581 0.08776 0.141409 0.048 Uiso calc U R 1
H H10B 0.750085 0.143414 0.051093 0.048 Uiso calc U R 1
H H10C 0.607884 0.141103 0.078082 0.048 Uiso calc U R 1
C C11 0.44330(18) 0.41335(16) 0.11365(13) 0.0151(4) Uani d . . 1
C C12 0.55481(18) 0.42878(19) -0.03152(13) 0.0188(4) Uani d . . 1
C C13 0.6801(2) 0.4544(2) 0.00636(16) 0.0294(6) Uani d . . 1
H H13A 0.670902 0.503125 0.055683 0.044 Uiso calc U R 1
H H13B 0.731158 0.484411 -0.040848 0.044 Uiso calc U R 1
H H13C 0.719172 0.392222 0.028766 0.044 Uiso calc U R 1
C C14 0.5649(2) 0.3507(2) -0.10651(16) 0.0308(6) Uani d . . 1
H H14A 0.603889 0.288758 -0.083422 0.046 Uiso calc U R 1
H H14B 0.614584 0.378645 -0.155447 0.046 Uiso calc U R 1
H H14C 0.482647 0.33424 -0.128948 0.046 Uiso calc U R 1
C C15 0.4868(2) 0.52303(18) -0.06233(16) 0.0262(5) Uani d . . 1
H H15A 0.403921 0.50413 -0.081885 0.039 Uiso calc U R 1
H H15B 0.531093 0.55435 -0.112442 0.039 Uiso calc U R 1
H H15C 0.481213 0.571599 -0.012595 0.039 Uiso calc U R 1
C C16 0.3910(2) 0.36923(17) 0.42490(14) 0.0166(4) Uani d . . 1
C C17 0.4550(2) 0.35938(18) 0.58286(14) 0.0213(5) Uani d . . 1
C C18 0.5707(3) 0.3144(2) 0.62330(16) 0.0312(6) Uani d . . 1
H H18A 0.575214 0.241725 0.608745 0.047 Uiso calc U R 1
H H18B 0.568976 0.32298 0.688596 0.047 Uiso calc U R 1
H H18C 0.642746 0.349285 0.598676 0.047 Uiso calc U R 1
C C19 0.3409(2) 0.3061(2) 0.61702(16) 0.0344(6) Uani d . . 1
H H19A 0.267858 0.338961 0.591851 0.052 Uiso calc U R 1
H H19B 0.338258 0.310257 0.682639 0.052 Uiso calc U R 1
H H19C 0.342742 0.234459 0.59866 0.052 Uiso calc U R 1
C C20 0.4503(3) 0.47426(19) 0.59714(17) 0.0314(6) Uani d . . 1
H H20A 0.520316 0.506209 0.566974 0.047 Uiso calc U R 1
H H20B 0.453725 0.489193 0.661507 0.047 Uiso calc U R 1
H H20C 0.373662 0.50119 0.572094 0.047 Uiso calc U R 1
O O1 0.56710(14) 0.48601(11) 0.35033(10) 0.0195(3) Uani d . . 1
O O2 0.70705(14) 0.23922(11) 0.15000(9) 0.0198(3) Uani d . . 1
O O3 0.46311(15) 0.49975(11) 0.13734(10) 0.0215(3) Uani d . . 1
O O4 0.48117(14) 0.37151(11) 0.03629(10) 0.0184(3) Uani d . . 1
O O5 0.29614(14) 0.41287(12) 0.44097(9) 0.0246(4) Uani d . . 1
O O6 0.47194(14) 0.33715(12) 0.48607(9) 0.0185(3) Uani d . . 1

loop_
_atom_site_aniso_label
_atom_site_aniso_U_11
_atom_site_aniso_U_22
_atom_site_aniso_U_33
_atom_site_aniso_U_12
_atom_site_aniso_U_13
_atom_site_aniso_U_23
Br1 0.01696(10) 0.02644(12) 0.02161(10) -0.00930(9) -0.00159(9) 0.00131(9)
C1 0.0168(10) 0.0126(10) 0.0126(10) 0.0011(8) -0.0018(8) 0.0035(8)
C2 0.0109(9) 0.0155(10) 0.0179(11) -0.0030(7) -0.0005(8) 0.0037(8)
C3 0.0131(9) 0.0157(11) 0.0135(10) 0.0041(8) -0.0003(7) 0.0026(8)
C4 0.0166(9) 0.0076(9) 0.0202(10) -0.0001(7) 0.0007(9) -0.0007(9)
C5 0.0174(11) 0.0136(11) 0.0191(11) -0.0031(8) -0.0004(8) -0.0012(9)
C6 0.0152(10) 0.0148(11) 0.0151(10) -0.0015(8) -0.0018(8) 0.0005(8)
C7 0.0143(9) 0.0153(10) 0.0166(10) 0.0014(8) 0.0001(8) 0.0024(9)
C8 0.0135(10) 0.0123(10) 0.0148(10) -0.0007(8) 0.0013(8) 0.0004(8)
C9 0.0158(10) 0.0114(10) 0.0191(10) -0.0009(8) 0.0003(8) 0.0017(8)
C10 0.0344(15) 0.0210(13) 0.0400(15) -0.0001(11) 0.0175(12) -0.0127(11)
C11 0.0138(10) 0.0173(12) 0.0142(10) 0.0027(8) -0.0016(8) 0.0021(8)
C12 0.0175(10) 0.0235(11) 0.0155(10) -0.0003(10) 0.0048(8) 0.0041(10)
C13 0.0216(12) 0.0397(16) 0.0269(12) -0.0042(10) 0.0005(9) 0.0071(11)
C14 0.0360(15) 0.0353(16) 0.0210(13) 0.0015(12) 0.0080(11) -0.0036(11)
C15 0.0267(13) 0.0276(13) 0.0243(12) 0.0041(10) 0.0070(10) 0.0087(10)
C16 0.0181(11) 0.0139(11) 0.0177(10) -0.0020(9) 0.0009(8) 0.0022(8)
C17 0.0277(13) 0.0240(13) 0.0120(10) -0.0009(10) 0.0016(9) -0.0012(9)
C18 0.0404(15) 0.0345(15) 0.0187(12) 0.0045(12) -0.0085(11) -0.0019(11)
C19 0.0382(14) 0.0427(17) 0.0224(12) -0.0077(13) 0.0068(11) 0.0076(12)
C20 0.0401(15) 0.0269(14) 0.0273(13) 0.0018(12) -0.0028(11) -0.0093(11)
O1 0.0256(8) 0.0120(8) 0.0209(8) -0.0018(6) -0.0010(7) -0.0013(6)
O2 0.0184(7) 0.0182(8) 0.0229(7) 0.0009(7) 0.0044(7) -0.0040(6)
O3 0.0321(9) 0.0137(8) 0.0187(8) -0.0029(7) 0.0012(7) 0.0002(6)
O4 0.0230(8) 0.0159(8) 0.0163(8) -0.0017(6) 0.0050(6) -0.0004(6)
O5 0.0214(8) 0.0334(10) 0.0191(7) 0.0087(8) 0.0027(7) -0.0002(7)
O6 0.0211(8) 0.0206(8) 0.0137(7) 0.0023(6) -0.0004(6) 0.0006(6)

loop_
_atom_type_symbol
_atom_type_description
_atom_type_scat_dispersion_real
_atom_type_scat_dispersion_imag
_atom_type_scat_source
C C 0.0033 0.0016 'International Tables Vol C Tables 4.2.6.8 and 6.1.1.4'
H H 0.0000 0.0000 'International Tables Vol C Tables 4.2.6.8 and 6.1.1.4'
Br Br -0.2901 2.4595 'International Tables Vol C Tables 4.2.6.8 and 6.1.1.4'
O O 0.0106 0.0060 'International Tables Vol C Tables 4.2.6.8 and 6.1.1.4'

loop_
_geom_angle_atom_site_label_1
_geom_angle_atom_site_label_2
_geom_angle_atom_site_label_3
_geom_angle
O1 C1 C2 124.01(19)
O1 C1 C8 120.58(19)
C2 C1 C8 115.40(17)
C3 C2 C1 123.78(18)
C3 C2 Br1 120.42(15)
C1 C2 Br1 115.65(14)
O2 C3 C2 118.11(18)
O2 C3 C4 120.82(17)
C2 C3 C4 121.06(17)
C3 C4 C9 108.98(16)
C3 C4 C5 112.43(16)
C9 C4 C5 109.34(16)
C3 C4 H4 108.7
C9 C4 H4 108.7
C5 C4 H4 108.7
C4 C5 C6 112.06(17)
C4 C5 H5A 109.2
C6 C5 H5A 109.2
C4 C5 H5B 109.2
C6 C5 H5B 109.2
H5A C5 H5B 107.9
C11 C6 C5 114.81(18)
C11 C6 C7 112.64(17)
C5 C6 C7 111.77(17)
C11 C6 H6 105.6
C5 C6 H6 105.6
C7 C6 H6 105.6
C8 C7 C6 114.53(16)
C8 C7 H7A 108.6
C6 C7 H7A 108.6
C8 C7 H7B 108.6
C6 C7 H7B 108.6
H7A C7 H7B 107.6
C9 C8 C16 111.03(17)
C9 C8 C1 109.70(16)
C16 C8 C1 105.88(16)
C9 C8 C7 110.64(17)
C16 C8 C7 109.17(17)
C1 C8 C7 110.32(16)
C8 C9 C4 108.39(17)
C8 C9 H9A 110.0
C4 C9 H9A 110.0
C8 C9 H9B 110.0
C4 C9 H9B 110.0
H9A C9 H9B 108.4
O2 C10 H10A 109.5
O2 C10 H10B 109.5
H10A C10 H10B 109.5
O2 C10 H10C 109.5
H10A C10 H10C 109.5
H10B C10 H10C 109.5
O3 C11 O4 125.52(19)
O3 C11 C6 124.61(19)
O4 C11 C6 109.72(17)
O4 C12 C13 110.08(16)
O4 C12 C15 110.76(16)
C13 C12 C15 111.8(2)
O4 C12 C14 101.29(18)
C13 C12 C14 111.04(19)
C15 C12 C14 111.37(19)
C12 C13 H13A 109.5
C12 C13 H13B 109.5
H13A C13 H13B 109.5
C12 C13 H13C 109.5
H13A C13 H13C 109.5
H13B C13 H13C 109.5
C12 C14 H14A 109.5
C12 C14 H14B 109.5
H14A C14 H14B 109.5
C12 C14 H14C 109.5
H14A C14 H14C 109.5
H14B C14 H14C 109.5
C12 C15 H15A 109.5
C12 C15 H15B 109.5
H15A C15 H15B 109.5
C12 C15 H15C 109.5
H15A C15 H15C 109.5
H15B C15 H15C 109.5
O5 C16 O6 125.4(2)
O5 C16 C8 124.42(19)
O6 C16 C8 110.13(17)
O6 C17 C19 109.72(19)
O6 C17 C18 101.93(18)
C19 C17 C18 111.6(2)
O6 C17 C20 109.55(19)
C19 C17 C20 112.5(2)
C18 C17 C20 111.0(2)
C17 C18 H18A 109.5
C17 C18 H18B 109.5
H18A C18 H18B 109.5
C17 C18 H18C 109.5
H18A C18 H18C 109.5
H18B C18 H18C 109.5
C17 C19 H19A 109.5
C17 C19 H19B 109.5
H19A C19 H19B 109.5
C17 C19 H19C 109.5
H19A C19 H19C 109.5
H19B C19 H19C 109.5
C17 C20 H20A 109.5
C17 C20 H20B 109.5
H20A C20 H20B 109.5
C17 C20 H20C 109.5
H20A C20 H20C 109.5
H20B C20 H20C 109.5
C3 O2 C10 120.66(17)
C11 O4 C12 122.67(17)
C16 O6 C17 121.30(17)

loop_
_geom_bond_atom_site_label_1
_geom_bond_atom_site_label_2
_geom_bond_distance
Br1 C2 1.8946(19)
C1 O1 1.218(2)
C1 C2 1.454(3)
C1 C8 1.541(3)
C2 C3 1.348(3)
C3 O2 1.343(2)
C3 C4 1.513(3)
C4 C9 1.532(3)
C4 C5 1.538(3)
C4 H4 1.0
C5 C6 1.540(3)
C5 H5A 0.99
C5 H5B 0.99
C6 C11 1.526(3)
C6 C7 1.543(3)
C6 H6 1.0
C7 C8 1.543(3)
C7 H7A 0.99
C7 H7B 0.99
C8 C9 1.530(3)
C8 C16 1.533(3)
C9 H9A 0.99
C9 H9B 0.99
C10 O2 1.441(3)
C10 H10A 0.98
C10 H10B 0.98
C10 H10C 0.98
C11 O3 1.208(3)
C11 O4 1.342(2)
C12 O4 1.494(2)
C12 C13 1.514(3)
C12 C15 1.515(3)
C12 C14 1.521(3)
C13 H13A 0.98
C13 H13B 0.98
C13 H13C 0.98
C14 H14A 0.98
C14 H14B 0.98
C14 H14C 0.98
C15 H15A 0.98
C15 H15B 0.98
C15 H15C 0.98
C16 O5 1.205(3)
C16 O6 1.336(3)
C17 O6 1.483(2)
C17 C19 1.515(3)
C17 C18 1.517(4)
C17 C20 1.525(3)
C18 H18A 0.98
C18 H18B 0.98
C18 H18C 0.98
C19 H19A 0.98
C19 H19B 0.98
C19 H19C 0.98
C20 H20A 0.98
C20 H20B 0.98
C20 H20C 0.98
